data_7709555
loop_
_publ_author_name
'Li, Rong-Fang'
'Zhang, Heng'
'Hong, Man-Zhou'
'Shi, Jing-Ge'
'Liu, Xin-Fang'
'Feng, Xun'

_publ_section_title
;
 Two Co(ii)/Ni(ii) complexes based on nitrogenous heterocyclic ligands as
 high-performance electrocatalysts for the hydrogen evolution reaction
;
_journal_name_full 'Dalton Transactions'
_journal_paper_doi 10.1039/D1DT03814A
_journal_year 2022
_chemical_formula_moiety 'C48 H30 Co2 N8 O18, 4.5(H2 O)'
_chemical_formula_sum 'C48 H39 Co2 N8 O22.5'
_chemical_formula_weight 1205.73
_space_group_crystal_system triclinic
_space_group_IT_number 2
_space_group_name_Hall '-P 1'
_space_group_name_H-M_alt 'P -1'
_atom_sites_solution_hydrogens mixed
_atom_sites_solution_primary dual
_audit_creation_date 2021-01-27
_audit_creation_method
;
Olex2 1.3
(compiled 2020.11.12 svn.r5f609507 for OlexSys, GUI svn.r6226)
;
_audit_update_record
;
2021-10-11 deposited with the CCDC.	2022-02-16 downloaded from the CCDC.
;
_cell_angle_alpha 96.042(2)
_cell_angle_beta 109.872(2)
_cell_angle_gamma 90.2510(10)
_cell_formula_units_Z 2
_cell_length_a 11.6709(2)
_cell_length_b 15.1906(2)
_cell_length_c 15.5405(3)
_cell_measurement_reflns_used 14812
_cell_measurement_temperature 150
_cell_measurement_theta_max 28.6270
_cell_measurement_theta_min 3.7030
_cell_volume 2574.32(8)
_computing_cell_refinement 'CrysAlisPro 1.171.39.46 (Rigaku OD, 2018)'
_computing_data_collection 'CrysAlisPro 1.171.39.46 (Rigaku OD, 2018)'
_computing_data_reduction 'CrysAlisPro 1.171.39.46 (Rigaku OD, 2018)'
_computing_molecular_graphics 'Olex2 1.3 (Dolomanov et al., 2009)'
_computing_publication_material 'Olex2 1.3 (Dolomanov et al., 2009)'
_computing_structure_refinement 'SHELXL 2018/3 (Sheldrick, 2015)'
_computing_structure_solution 'SHELXT 2014/5 (Sheldrick, 2014)'
_diffrn_ambient_temperature 150
_diffrn_detector 'CCD plate'
_diffrn_detector_area_resol_mean 8.0584
_diffrn_detector_type EosS2
_diffrn_measured_fraction_theta_full 0.996
_diffrn_measured_fraction_theta_max 0.875
_diffrn_measurement_details
;
List of Runs (angles in degrees, time in seconds):

  # Type    Start    End  Width  t~exp~   \w     \q     \k     \f   Frames
#--------------------------------------------------------------------------
  1  \w    -27.00  48.00   1.00   10.00    --  -15.84  57.00 120.00   75
  2  \w    -31.00  -4.00   1.00   10.00    --  -15.84 128.00  45.39   27
  3  \w    -71.00 -44.00   1.00   10.00    --  -15.84 128.00  45.39   27
  4  \w    -68.00 -37.00   1.00   10.00    --  -15.84 122.00 -35.02   31
  5  \w    -72.00  -5.00   1.00   10.00    --  -15.84 129.00 166.55   67
  6  \w    -83.00   3.00   1.00   10.00    --  -15.84 -38.00 -60.00   86
  7  \w      5.00  79.00   1.00   10.00    --   16.93  57.00-180.00   74
  8  \w    -10.00  84.00   1.00   10.00    --   16.93  77.00  60.00   94
  9  \w    -51.00  33.00   1.00   10.00    --   16.93 -38.00   0.00   84
 10  \w    -49.00  44.00   1.00   10.00    --   16.93 -77.00 -60.00   93
 11  \w    -10.00  67.00   1.00   10.00    --   16.93  77.00 -90.00   77
;
_diffrn_measurement_device 'four-circle diffractometer'
_diffrn_measurement_device_type 'SuperNova, Single source at offset/far, EosS2'
_diffrn_measurement_method '\w scans'
_diffrn_orient_matrix_type 'CrysAlisPro convention (1999,Acta A55,543-557)'
_diffrn_orient_matrix_UB_11 -0.0015166000
_diffrn_orient_matrix_UB_12 0.0146572000
_diffrn_orient_matrix_UB_13 -0.0422122000
_diffrn_orient_matrix_UB_21 0.0537352000
_diffrn_orient_matrix_UB_22 -0.0228431000
_diffrn_orient_matrix_UB_23 0.0025689000
_diffrn_orient_matrix_UB_31 -0.0359727000
_diffrn_orient_matrix_UB_32 -0.0383685000
_diffrn_orient_matrix_UB_33 -0.0244461000
_diffrn_radiation_monochromator mirror
_diffrn_radiation_probe x-ray
_diffrn_radiation_type 'Mo K\a'
_diffrn_radiation_wavelength 0.71073
_diffrn_reflns_av_R_equivalents 0.0338
_diffrn_reflns_av_unetI/netI 0.0440
_diffrn_reflns_Laue_measured_fraction_full 0.996
_diffrn_reflns_Laue_measured_fraction_max 0.875
_diffrn_reflns_limit_h_max 15
_diffrn_reflns_limit_h_min -16
_diffrn_reflns_limit_k_max 19
_diffrn_reflns_limit_k_min -20
_diffrn_reflns_limit_l_max 21
_diffrn_reflns_limit_l_min -19
_diffrn_reflns_number 40990
_diffrn_reflns_point_group_measured_fraction_full 0.996
_diffrn_reflns_point_group_measured_fraction_max 0.875
_diffrn_reflns_theta_full 25.242
_diffrn_reflns_theta_max 29.292
_diffrn_reflns_theta_min 3.369
_diffrn_source 'micro-focus sealed X-ray tube'
_diffrn_source_type 'SuperNova (Mo) X-ray Source'
_exptl_absorpt_coefficient_mu 0.737
_exptl_absorpt_correction_T_max 1.00000
_exptl_absorpt_correction_T_min 0.70049
_exptl_absorpt_correction_type multi-scan
_exptl_absorpt_process_details
;
CrysAlisPro 1.171.39.46 (Rigaku Oxford Diffraction, 2018)
Empirical absorption correction using spherical harmonics,
 implemented in SCALE3 ABSPACK scaling algorithm.
;
_exptl_crystal_colour colourless
_exptl_crystal_colour_primary colourless
_exptl_crystal_density_diffrn 1.555
_exptl_crystal_description block
_exptl_crystal_F_000 1234
_refine_diff_density_max 0.915
_refine_diff_density_min -0.591
_refine_diff_density_rms 0.092
_refine_ls_extinction_method none
_refine_ls_goodness_of_fit_ref 1.049
_refine_ls_hydrogen_treatment constr
_refine_ls_matrix_type full
_refine_ls_number_parameters 751
_refine_ls_number_reflns 12305
_refine_ls_number_restraints 1
_refine_ls_restrained_S_all 1.049
_refine_ls_R_factor_all 0.0736
_refine_ls_R_factor_gt 0.0552
_refine_ls_shift/su_max 0.001
_refine_ls_shift/su_mean 0.000
_refine_ls_structure_factor_coef Fsqd
_refine_ls_weighting_details 'w=1/[\s^2^(Fo^2^)+(0.0791P)^2^+3.3324P] where P=(Fo^2^+2Fc^2^)/3'
_refine_ls_weighting_scheme calc
_refine_ls_wR_factor_gt 0.1464
_refine_ls_wR_factor_ref 0.1572
_reflns_Friedel_coverage 0.000
_reflns_number_gt 9794
_reflns_number_total 12305
_reflns_threshold_expression 'I > 2\s(I)'
_cod_data_source_file d1dt03814a2.cif
_cod_data_source_block lrf-p4-co
_cod_original_formula_sum 'C48 H39 Co2 N8 O22.50'
_cod_database_code 7709555
_shelx_shelxl_version_number 2018/3
_shelx_space_group_comment
;
The symmetry employed for this shelxl refinement is uniquely defined
by the following loop, which should always be used as a source of
symmetry information in preference to the above space-group names.
They are only intended as comments.
;
_reflns_odcompleteness_completeness 99.76
_reflns_odcompleteness_iscentric 1
_reflns_odcompleteness_theta 26.32
_olex2_refinement_description
;
1. Fixed Uiso
 At 1.2 times of:
  All C(H) groups
 At 1.5 times of:
  All O(H) groups, All O(H,H) groups
2. Restrained distances
 Co2-H18A \\sim Co2-H18B
 with sigma of 0.02
3. Others
 Fixed Sof: O3(0.5) H3A(0.5) H3B(0.5) O5(0.5) H5A(0.5) H5B(0.5) O11(0.5)
 H11A(0.5) H11B(0.5) O21(0.5) H21A(0.5) H21B(0.5) O23(0.5) H23A(0.5) H23B(0.5)
4.a Riding coordinates:
 O18(H18A,H18B), O3(H3A,H3B), O5(H5A,H5B), O11(H11A,H11B), O17(H17A,H17B),
 O19(H19A,H19B), O21(H21A,H21B), O23(H23A,H23B)
4.b Rotating group:
 O4(H4A,H4B)
4.c Aromatic/amide H refined with riding coordinates:
 C3(H3), C9(H9), C12(H12), C16(H16), C19(H19), C20(H20), C21(H21), C22(H22),
 C26(H26), C27(H27), C29(H29), C30(H30), C34(H34), C35(H35), C36(H36), C37(H37),
  C38(H38), C40(H40), C42(H42), C43(H43), C44(H44), C45(H45), C46(H46), C48(H48)
4.d Idealised tetrahedral OH refined as rotating group:
 O7(H7), O10(H10)
;
_olex2_submission_special_instructions 'No special instructions were received'
_oxdiff_exptl_absorpt_empirical_details
;
Empirical correction (ABSPACK) includes:
- Absorption correction using spherical harmonics
- Frame scaling
;
_oxdiff_exptl_absorpt_empirical_full_max 1.573
_oxdiff_exptl_absorpt_empirical_full_min 0.686

loop_
_space_group_symop_operation_xyz
'x, y, z'
'-x, -y, -z'

loop_
_atom_site_label
_atom_site_type_symbol
_atom_site_fract_x
_atom_site_fract_y
_atom_site_fract_z
_atom_site_U_iso_or_equiv
_atom_site_adp_type
_atom_site_occupancy
_atom_site_site_symmetry_order
_atom_site_calc_flag
_atom_site_refinement_flags_posn
_atom_site_refinement_flags_adp
_atom_site_refinement_flags_occupancy
_atom_site_disorder_assembly
_atom_site_disorder_group
Co1 Co 0.28441(3) 0.69733(2) 0.32441(2) 0.01605(10) Uani 1 1 d . . . . .
Co2 Co 0.74594(4) 0.25208(3) 0.22613(3) 0.02357(12) Uani 1 1 d D . . . .
O1 O 0.6104(2) 0.33446(15) 0.23930(16) 0.0312(5) Uani 1 1 d . . . . .
O2 O -0.1732(3) 0.5720(2) -0.0816(2) 0.0659(10) Uani 1 1 d . . . . .
O4 O 0.8049(2) 0.21917(15) 0.36585(17) 0.0343(5) Uani 1 1 d . . . . .
H4A H 0.852949 0.260490 0.401530 0.051 Uiso 1 1 d R U . . .
H4B H 0.848739 0.173891 0.370290 0.051 Uiso 1 1 d R U . . .
O6 O -0.1267(2) 0.35894(15) 0.26342(15) 0.0307(5) Uani 1 1 d . . . . .
O7 O 1.1937(2) -0.0217(2) 0.1494(2) 0.0548(8) Uani 1 1 d . . . . .
H7 H 1.228390 -0.053398 0.118874 0.082 Uiso 1 1 calc R U . . .
O8 O -0.0453(2) 1.06210(15) 0.40019(19) 0.0370(6) Uani 1 1 d . . . . .
O9 O 1.0304(3) -0.1035(2) 0.0621(3) 0.0910(15) Uani 1 1 d . . . . .
O10 O 0.7717(2) 0.95587(16) 0.33787(19) 0.0376(6) Uani 1 1 d . . . . .
H10 H 0.831097 0.992392 0.362373 0.056 Uiso 1 1 calc R U . . .
O12 O -0.0719(2) 0.66541(19) -0.13302(16) 0.0423(6) Uani 1 1 d . . . . .
O13 O 0.3247(2) -0.12010(17) 0.0874(2) 0.0520(8) Uani 1 1 d . . . . .
O14 O -0.0210(2) 0.35228(17) 0.41313(18) 0.0442(7) Uani 1 1 d . . . . .
O15 O 0.7191(3) 0.3949(2) 0.38037(18) 0.0613(10) Uani 1 1 d . . . . .
O16 O 0.7639(2) 0.65794(18) 0.71645(16) 0.0427(6) Uani 1 1 d . . . . .
O18 O 0.7061(3) 0.28441(17) 0.08995(17) 0.0446(7) Uani 1 1 d . . . . .
H18A H 0.652925 0.258542 0.041658 0.067 Uiso 1 1 d DR U . . .
H18B H 0.723795 0.333032 0.073948 0.067 Uiso 1 1 d DR U . . .
O20 O 0.4758(2) -0.17494(17) 0.0493(2) 0.0457(7) Uani 1 1 d . . . . .
O22 O 0.1481(2) 1.11211(17) 0.4534(2) 0.0559(8) Uani 1 1 d . . . . .
O24 O 0.6888(2) 0.77668(19) 0.77340(16) 0.0438(7) Uani 1 1 d . . . . .
O25 O 0.6715(2) 1.05372(16) 0.3999(2) 0.0501(8) Uani 1 1 d . . . . .
N1 N 0.3956(2) 0.70627(15) 0.45208(16) 0.0185(5) Uani 1 1 d . . . . .
N2 N 0.1703(2) 0.61435(15) 0.34151(16) 0.0189(5) Uani 1 1 d . . . . .
N3 N 0.8652(2) 0.15565(17) 0.20117(19) 0.0276(6) Uani 1 1 d . . . . .
N4 N 0.3982(2) 0.78232(15) 0.30760(16) 0.0198(5) Uani 1 1 d . . . . .
N5 N 0.2024(2) 0.80243(15) 0.34752(16) 0.0184(5) Uani 1 1 d . . . . .
N6 N 0.1771(2) 0.68087(15) 0.19803(16) 0.0184(5) Uani 1 1 d . . . . .
N7 N 0.6310(2) 0.13646(16) 0.17049(18) 0.0238(5) Uani 1 1 d . . . . .
N8 N 0.3798(2) 0.59707(15) 0.30798(16) 0.0181(5) Uani 1 1 d . . . . .
C1 C 0.0838(3) 0.61987(18) 0.18143(19) 0.0205(6) Uani 1 1 d . . . . .
C2 C 0.4277(3) -0.1133(2) 0.0799(2) 0.0271(7) Uani 1 1 d . . . . .
C3 C 0.1047(3) 0.5121(2) 0.4226(2) 0.0268(7) Uani 1 1 d . . . . .
H3 H 0.109938 0.491901 0.479566 0.032 Uiso 1 1 calc R U . . .
C4 C 0.3813(3) 0.86751(18) 0.3365(2) 0.0208(6) Uani 1 1 d . . . . .
C5 C 1.0038(3) 0.0276(2) 0.1492(2) 0.0296(7) Uani 1 1 d . . . . .
C6 C 0.4891(3) 0.65052(19) 0.46433(19) 0.0209(6) Uani 1 1 d . . . . .
C7 C 0.0676(3) 1.0540(2) 0.4165(2) 0.0302(7) Uani 1 1 d . . . . .
C8 C 0.4789(3) 0.58715(19) 0.38409(19) 0.0217(6) Uani 1 1 d . . . . .
C9 C 0.0469(3) 0.8852(2) 0.3820(2) 0.0299(7) Uani 1 1 d . . . . .
H9 H -0.029522 0.885493 0.391141 0.036 Uiso 1 1 calc R U . . .
C10 C 0.4970(3) -0.02391(19) 0.1104(2) 0.0222(6) Uani 1 1 d . . . . .
C11 C -0.0903(3) 0.6245(2) -0.0707(2) 0.0327(8) Uani 1 1 d . . . . .
C12 C 0.3950(3) 0.76418(19) 0.5233(2) 0.0230(6) Uani 1 1 d . . . . .
H12 H 0.328542 0.802086 0.515529 0.028 Uiso 1 1 calc R U . . .
C13 C -0.0475(3) 0.3862(2) 0.3398(2) 0.0269(7) Uani 1 1 d . . . . .
C14 C 0.0860(3) 0.57772(18) 0.26198(19) 0.0201(6) Uani 1 1 d . . . . .
C15 C 0.8147(3) 0.07467(19) 0.1605(2) 0.0236(6) Uani 1 1 d . . . . .
C16 C 0.2218(3) 0.9605(2) 0.3743(2) 0.0248(6) Uani 1 1 d . . . . .
H16 H 0.267577 1.013668 0.378655 0.030 Uiso 1 1 calc R U . . .
C17 C 0.5386(3) 0.46145(19) 0.3050(2) 0.0229(6) Uani 1 1 d . . . . .
C18 C 0.0252(3) 0.47031(19) 0.3413(2) 0.0244(6) Uani 1 1 d . . . . .
C19 C 0.5125(3) 0.1311(2) 0.1591(2) 0.0282(7) Uani 1 1 d . . . . .
H19 H 0.474037 0.183668 0.171140 0.034 Uiso 1 1 calc R U . . .
C20 C 0.0128(3) 0.5049(2) 0.2600(2) 0.0238(6) Uani 1 1 d . . . . .
H20 H -0.045046 0.479053 0.203566 0.029 Uiso 1 1 calc R U . . .
C21 C 0.4372(3) 0.4700(2) 0.2297(2) 0.0262(6) Uani 1 1 d . . . . .
H21 H 0.419520 0.429018 0.175805 0.031 Uiso 1 1 calc R U . . .
C22 C 0.6194(3) -0.01799(19) 0.1186(2) 0.0227(6) Uani 1 1 d . . . . .
H22 H 0.658644 -0.069016 0.103684 0.027 Uiso 1 1 calc R U . . .
C23 C 0.6873(3) 0.7182(2) 0.7124(2) 0.0275(7) Uani 1 1 d . . . . .
C24 C 0.6835(3) 0.06273(19) 0.1488(2) 0.0216(6) Uani 1 1 d . . . . .
C25 C 0.0064(3) 0.6448(2) 0.0231(2) 0.0242(6) Uani 1 1 d . . . . .
C26 C 0.3602(3) 0.5392(2) 0.2327(2) 0.0247(6) Uani 1 1 d . . . . .
H26 H 0.291423 0.545576 0.179553 0.030 Uiso 1 1 calc R U . . .
C27 C 0.0948(3) 0.8057(2) 0.3612(2) 0.0265(6) Uani 1 1 d . . . . .
H27 H 0.050258 0.751843 0.356540 0.032 Uiso 1 1 calc R U . . .
C28 C 0.2653(3) 0.87974(18) 0.3532(2) 0.0204(6) Uani 1 1 d . . . . .
C29 C 0.5588(3) 0.5215(2) 0.3830(2) 0.0265(6) Uani 1 1 d . . . . .
H29 H 0.628564 0.517152 0.435981 0.032 Uiso 1 1 calc R U . . .
C30 C 0.4981(3) 0.7638(2) 0.2866(2) 0.0264(6) Uani 1 1 d . . . . .
H30 H 0.506579 0.705229 0.262000 0.032 Uiso 1 1 calc R U . . .
C31 C 0.5844(3) 0.7150(2) 0.6202(2) 0.0233(6) Uani 1 1 d . . . . .
C32 C 0.5772(3) 0.9126(2) 0.3351(2) 0.0248(6) Uani 1 1 d . . . . .
C33 C 0.6314(3) 0.3905(2) 0.3091(2) 0.0279(7) Uani 1 1 d . . . . .
C34 C 0.1770(3) 0.5840(2) 0.4209(2) 0.0255(6) Uani 1 1 d . . . . .
H34 H 0.232521 0.612381 0.477174 0.031 Uiso 1 1 calc R U . . .
C35 C 1.0565(3) 0.1091(2) 0.1931(3) 0.0361(8) Uani 1 1 d . . . . .
H35 H 1.140883 0.121874 0.206346 0.043 Uiso 1 1 calc R U . . .
C36 C 0.1860(3) 0.7222(2) 0.1285(2) 0.0240(6) Uani 1 1 d . . . . .
H36 H 0.251333 0.764370 0.140169 0.029 Uiso 1 1 calc R U . . .
C37 C 0.8812(3) 0.0098(2) 0.1337(2) 0.0304(7) Uani 1 1 d . . . . .
H37 H 0.843832 -0.046428 0.104910 0.036 Uiso 1 1 calc R U . . .
C38 C 0.4700(3) 0.9331(2) 0.3514(2) 0.0259(6) Uani 1 1 d . . . . .
H38 H 0.457824 0.992111 0.372613 0.031 Uiso 1 1 calc R U . . .
C39 C 0.1110(3) 0.9640(2) 0.3892(2) 0.0248(6) Uani 1 1 d . . . . .
C40 C 0.5842(3) 0.6544(2) 0.5472(2) 0.0256(6) Uani 1 1 d . . . . .
H40 H 0.649541 0.615588 0.554043 0.031 Uiso 1 1 calc R U . . .
C41 C 0.6794(3) 0.9827(2) 0.3611(2) 0.0293(7) Uani 1 1 d . . . . .
C42 C 0.4432(3) 0.0526(2) 0.1304(2) 0.0283(7) Uani 1 1 d . . . . .
H42 H 0.359499 0.051285 0.124628 0.034 Uiso 1 1 calc R U . . .
C43 C 0.4885(3) 0.7704(2) 0.6079(2) 0.0258(6) Uani 1 1 d . . . . .
H43 H 0.486233 0.812573 0.656965 0.031 Uiso 1 1 calc R U . . .
C44 C 0.1027(3) 0.7051(2) 0.0402(2) 0.0281(7) Uani 1 1 d . . . . .
H44 H 0.111655 0.734536 -0.008267 0.034 Uiso 1 1 calc R U . . .
C45 C 0.9840(3) 0.1715(2) 0.2171(3) 0.0361(8) Uani 1 1 d . . . . .
H45 H 1.019847 0.227942 0.246257 0.043 Uiso 1 1 calc R U . . .
C46 C -0.0023(3) 0.6013(2) 0.0952(2) 0.0262(7) Uani 1 1 d . . . . .
H46 H -0.067257 0.559077 0.084889 0.031 Uiso 1 1 calc R U . . .
C47 C 1.0766(3) -0.0404(2) 0.1163(3) 0.0394(9) Uani 1 1 d . . . . .
C48 C 0.5893(3) 0.8271(2) 0.2994(2) 0.0281(7) Uani 1 1 d . . . . .
H48 H 0.659465 0.812305 0.283904 0.034 Uiso 1 1 calc R U . . .
O3 O 0.7100(8) 0.5204(6) 0.1887(7) 0.109(3) Uani 0.5 1 d . . P . .
H3A H 0.758360 0.482494 0.215581 0.164 Uiso 0.5 1 d R U P . .
H3B H 0.753420 0.565234 0.197841 0.164 Uiso 0.5 1 d R U P . .
O5 O 0.1542(6) 1.3221(4) 0.7189(6) 0.080(2) Uani 0.5 1 d . . P . .
H5A H 0.229062 1.337833 0.734266 0.120 Uiso 0.5 1 d R U P . .
H5B H 0.125942 1.323333 0.660996 0.120 Uiso 0.5 1 d R U P . .
O11 O 0.5192(11) 0.3704(6) -0.1127(5) 0.125(4) Uani 0.5 1 d . . P . .
H11A H 0.498196 0.315556 -0.117555 0.188 Uiso 0.5 1 d R U P . .
H11B H 0.463916 0.402206 -0.103415 0.188 Uiso 0.5 1 d R U P . .
O17 O 0.7966(3) -0.1883(3) -0.0304(2) 0.0752(11) Uani 1 1 d . . . . .
H17A H 0.788476 -0.200077 -0.086867 0.113 Uiso 1 1 d R U . . .
H17B H 0.869986 -0.168697 -0.004647 0.113 Uiso 1 1 d R U . . .
O19 O 0.1767(6) 1.2832(3) 0.5405(4) 0.162(3) Uani 1 1 d . . . . .
H19A H 0.205647 1.242752 0.512738 0.242 Uiso 1 1 d R U . . .
H19B H 0.101187 1.271692 0.528648 0.242 Uiso 1 1 d R U . . .
O21 O 0.7291(7) 0.4553(4) 0.0277(6) 0.078(2) Uani 0.5 1 d . . P . .
H21A H 0.719293 0.468511 0.079184 0.118 Uiso 0.5 1 d R U P . .
H21B H 0.657083 0.448181 -0.011156 0.118 Uiso 0.5 1 d R U P . .
O23 O 0.7066(9) -0.2476(6) 0.0949(9) 0.134(5) Uani 0.5 1 d . . P . .
H23A H 0.642398 -0.280107 0.067164 0.202 Uiso 0.5 1 d R U P . .
H23B H 0.680508 -0.197037 0.105954 0.202 Uiso 0.5 1 d R U P . .

loop_
_atom_site_aniso_label
_atom_site_aniso_U_11
_atom_site_aniso_U_22
_atom_site_aniso_U_33
_atom_site_aniso_U_23
_atom_site_aniso_U_13
_atom_site_aniso_U_12
Co1 0.01303(18) 0.01320(18) 0.01794(19) -0.00048(13) 0.00085(14) -0.00016(13)
Co2 0.0233(2) 0.0150(2) 0.0331(2) -0.00389(16) 0.01262(17) -0.00174(15)
O1 0.0307(12) 0.0244(11) 0.0338(12) -0.0089(9) 0.0085(10) 0.0073(9)
O2 0.060(2) 0.073(2) 0.0375(15) 0.0086(14) -0.0184(14) -0.0369(17)
O4 0.0412(14) 0.0209(11) 0.0447(14) 0.0050(10) 0.0193(11) 0.0011(10)
O6 0.0353(13) 0.0250(11) 0.0299(12) -0.0021(9) 0.0105(10) -0.0137(10)
O7 0.0271(13) 0.0519(18) 0.089(2) -0.0212(15) 0.0332(15) -0.0032(12)
O8 0.0226(12) 0.0227(12) 0.0679(18) -0.0002(11) 0.0197(12) 0.0034(9)
O9 0.0375(17) 0.058(2) 0.165(4) -0.057(2) 0.040(2) -0.0050(15)
O10 0.0250(12) 0.0311(13) 0.0577(16) -0.0042(11) 0.0184(11) -0.0065(10)
O12 0.0360(14) 0.0654(18) 0.0191(11) 0.0104(11) -0.0004(10) 0.0031(12)
O13 0.0336(14) 0.0284(13) 0.105(2) -0.0114(14) 0.0431(16) -0.0095(11)
O14 0.0441(15) 0.0381(14) 0.0423(15) 0.0183(12) 0.0005(12) -0.0134(12)
O15 0.0638(19) 0.076(2) 0.0258(13) -0.0118(13) -0.0039(13) 0.0485(17)
O16 0.0396(14) 0.0528(16) 0.0219(12) -0.0035(11) -0.0055(10) 0.0165(12)
O18 0.0644(18) 0.0330(14) 0.0326(13) -0.0043(10) 0.0144(12) -0.0167(13)
O20 0.0352(14) 0.0301(13) 0.0731(19) -0.0225(13) 0.0286(14) -0.0095(11)
O22 0.0317(14) 0.0288(14) 0.099(2) -0.0212(14) 0.0201(15) -0.0030(11)
O24 0.0295(13) 0.0632(18) 0.0258(12) -0.0187(12) -0.0004(10) 0.0047(12)
O25 0.0327(14) 0.0230(13) 0.095(2) -0.0137(13) 0.0284(15) -0.0059(10)
N1 0.0158(11) 0.0175(11) 0.0176(11) -0.0006(9) 0.0007(9) 0.0000(9)
N2 0.0178(11) 0.0162(11) 0.0190(11) 0.0012(9) 0.0018(9) -0.0021(9)
N3 0.0218(13) 0.0214(13) 0.0398(15) -0.0056(11) 0.0134(11) -0.0036(10)
N4 0.0162(11) 0.0171(11) 0.0233(12) 0.0000(9) 0.0039(9) -0.0010(9)
N5 0.0144(11) 0.0172(11) 0.0209(11) 0.0009(9) 0.0028(9) 0.0013(9)
N6 0.0144(11) 0.0159(11) 0.0212(12) 0.0018(9) 0.0016(9) 0.0003(9)
N7 0.0222(13) 0.0174(12) 0.0332(14) -0.0017(10) 0.0125(11) -0.0005(10)
N8 0.0163(11) 0.0158(11) 0.0170(11) -0.0022(9) 0.0003(9) 0.0002(9)
C1 0.0198(14) 0.0168(13) 0.0208(14) 0.0001(10) 0.0023(11) -0.0008(11)
C2 0.0244(15) 0.0245(15) 0.0316(16) -0.0027(12) 0.0105(13) -0.0061(12)
C3 0.0301(16) 0.0268(16) 0.0223(15) 0.0062(12) 0.0065(12) -0.0044(13)
C4 0.0196(14) 0.0162(13) 0.0258(14) 0.0017(11) 0.0070(11) 0.0015(11)
C5 0.0224(15) 0.0267(16) 0.0420(19) -0.0008(13) 0.0153(14) -0.0004(12)
C6 0.0180(14) 0.0194(14) 0.0206(14) -0.0025(11) 0.0020(11) 0.0022(11)
C7 0.0251(16) 0.0204(15) 0.0457(19) -0.0017(13) 0.0144(14) 0.0022(12)
C8 0.0221(14) 0.0193(14) 0.0179(13) -0.0022(10) 0.0006(11) 0.0036(11)
C9 0.0193(15) 0.0259(16) 0.0446(19) -0.0002(14) 0.0122(14) 0.0012(12)
C10 0.0206(14) 0.0220(14) 0.0238(14) -0.0007(11) 0.0082(11) -0.0028(11)
C11 0.0327(18) 0.0320(17) 0.0220(15) 0.0002(13) -0.0047(13) 0.0022(14)
C12 0.0215(14) 0.0213(14) 0.0226(14) -0.0022(11) 0.0040(11) 0.0041(11)
C13 0.0276(16) 0.0193(14) 0.0347(17) 0.0019(12) 0.0121(13) -0.0021(12)
C14 0.0191(14) 0.0169(13) 0.0212(14) 0.0004(10) 0.0034(11) -0.0012(11)
C15 0.0204(14) 0.0200(14) 0.0310(16) -0.0012(12) 0.0109(12) -0.0018(11)
C16 0.0191(14) 0.0184(14) 0.0355(17) 0.0005(12) 0.0082(12) -0.0005(11)
C17 0.0253(15) 0.0182(14) 0.0237(14) -0.0009(11) 0.0072(12) 0.0037(11)
C18 0.0252(15) 0.0184(14) 0.0280(15) 0.0016(11) 0.0075(12) -0.0027(12)
C19 0.0251(16) 0.0209(15) 0.0407(18) -0.0039(13) 0.0160(14) 0.0006(12)
C20 0.0219(15) 0.0198(14) 0.0256(15) 0.0000(11) 0.0036(12) -0.0037(11)
C21 0.0278(16) 0.0219(15) 0.0231(15) -0.0071(11) 0.0039(12) 0.0038(12)
C22 0.0203(14) 0.0192(14) 0.0290(15) -0.0033(11) 0.0106(12) -0.0004(11)
C23 0.0199(15) 0.0376(18) 0.0196(14) -0.0024(12) 0.0012(12) -0.0016(13)
C24 0.0188(14) 0.0198(14) 0.0274(15) -0.0012(11) 0.0106(12) 0.0002(11)
C25 0.0226(15) 0.0258(15) 0.0180(14) 0.0005(11) -0.0007(11) 0.0030(12)
C26 0.0224(15) 0.0228(15) 0.0200(14) -0.0038(11) -0.0021(11) 0.0019(12)
C27 0.0193(14) 0.0182(14) 0.0415(18) 0.0019(12) 0.0102(13) -0.0004(11)
C28 0.0168(13) 0.0167(13) 0.0258(14) 0.0004(11) 0.0055(11) 0.0002(10)
C29 0.0250(15) 0.0263(16) 0.0218(14) -0.0014(12) 0.0008(12) 0.0077(12)
C30 0.0231(15) 0.0201(14) 0.0362(17) -0.0022(12) 0.0119(13) 0.0012(12)
C31 0.0218(14) 0.0249(15) 0.0180(13) -0.0018(11) 0.0015(11) -0.0014(12)
C32 0.0217(15) 0.0213(15) 0.0305(16) 0.0038(12) 0.0077(12) -0.0018(12)
C33 0.0318(17) 0.0260(16) 0.0244(15) 0.0015(12) 0.0080(13) 0.0085(13)
C34 0.0291(16) 0.0232(15) 0.0194(14) 0.0016(11) 0.0023(12) -0.0055(12)
C35 0.0203(16) 0.0323(18) 0.057(2) -0.0060(16) 0.0176(15) -0.0051(13)
C36 0.0244(15) 0.0230(15) 0.0226(14) 0.0041(11) 0.0050(12) -0.0028(12)
C37 0.0238(16) 0.0206(15) 0.047(2) -0.0047(13) 0.0145(14) -0.0016(12)
C38 0.0224(15) 0.0166(14) 0.0372(17) -0.0024(12) 0.0102(13) -0.0003(11)
C39 0.0218(15) 0.0202(14) 0.0308(16) 0.0008(12) 0.0073(12) 0.0036(11)
C40 0.0224(15) 0.0281(16) 0.0187(14) -0.0017(11) -0.0015(11) 0.0080(12)
C41 0.0208(15) 0.0251(16) 0.0413(18) 0.0036(13) 0.0097(13) 0.0005(12)
C42 0.0222(15) 0.0269(16) 0.0385(18) -0.0005(13) 0.0149(13) -0.0006(12)
C43 0.0282(16) 0.0260(15) 0.0189(14) -0.0072(11) 0.0050(12) -0.0005(12)
C44 0.0287(16) 0.0300(17) 0.0226(15) 0.0072(12) 0.0037(12) 0.0002(13)
C45 0.0253(17) 0.0261(17) 0.057(2) -0.0079(15) 0.0179(16) -0.0078(13)
C46 0.0225(15) 0.0254(15) 0.0233(15) 0.0023(12) -0.0016(12) -0.0063(12)
C47 0.0254(17) 0.0304(18) 0.066(3) -0.0028(17) 0.0221(17) -0.0007(14)
C48 0.0216(15) 0.0239(15) 0.0405(18) 0.0001(13) 0.0138(13) 0.0023(12)
O3 0.088(6) 0.096(7) 0.144(9) 0.014(6) 0.041(6) -0.021(5)
O5 0.046(4) 0.049(4) 0.137(7) 0.004(4) 0.023(4) 0.007(3)
O11 0.217(12) 0.103(7) 0.057(5) -0.018(4) 0.058(6) -0.092(7)
O17 0.054(2) 0.102(3) 0.060(2) -0.0134(19) 0.0143(17) -0.001(2)
O19 0.171(5) 0.079(3) 0.132(4) -0.041(3) -0.067(4) 0.061(3)
O21 0.095(6) 0.043(4) 0.113(6) 0.002(4) 0.058(5) -0.013(4)
O23 0.134(8) 0.096(6) 0.266(13) 0.123(8) 0.158(9) 0.093(6)

loop_
_atom_type_symbol
_atom_type_description
_atom_type_scat_dispersion_real
_atom_type_scat_dispersion_imag
_atom_type_scat_source
C C 0.0033 0.0016 'International Tables Vol C Tables 4.2.6.8 and 6.1.1.4'
H H 0.0000 0.0000 'International Tables Vol C Tables 4.2.6.8 and 6.1.1.4'
Co Co 0.3494 0.9721 'International Tables Vol C Tables 4.2.6.8 and 6.1.1.4'
N N 0.0061 0.0033 'International Tables Vol C Tables 4.2.6.8 and 6.1.1.4'
O O 0.0106 0.0060 'International Tables Vol C Tables 4.2.6.8 and 6.1.1.4'

loop_
_geom_angle_atom_site_label_1
_geom_angle_atom_site_label_2
_geom_angle_atom_site_label_3
_geom_angle
_geom_angle_site_symmetry_1
_geom_angle_site_symmetry_3
_geom_angle_publ_flag
N2 Co1 N1 94.92(10) . . ?
N2 Co1 N4 179.22(10) . . ?
N2 Co1 N8 87.57(10) . . ?
N4 Co1 N1 85.09(10) . . ?
N5 Co1 N1 92.63(10) . . ?
N5 Co1 N2 95.94(10) . . ?
N5 Co1 N4 83.28(10) . . ?
N5 Co1 N8 175.06(9) . . ?
N6 Co1 N1 176.45(10) . . ?
N6 Co1 N2 83.46(10) . . ?
N6 Co1 N4 96.57(10) . . ?
N6 Co1 N5 90.68(10) . . ?
N6 Co1 N8 93.17(10) . . ?
N8 Co1 N1 83.59(10) . . ?
N8 Co1 N4 93.21(10) . . ?
O1 Co2 O4 95.54(9) . . ?
O1 Co2 O6 91.34(9) . 1_655 ?
O1 Co2 O18 88.89(11) . . ?
O1 Co2 N3 172.23(9) . . ?
O1 Co2 N7 96.22(9) . . ?
O6 Co2 O4 91.34(9) 1_655 . ?
O6 Co2 O18 85.17(9) 1_655 . ?
O6 Co2 N3 95.92(10) 1_655 . ?
O6 Co2 N7 169.85(10) 1_655 . ?
O18 Co2 O4 174.43(10) . . ?
O18 Co2 N3 88.95(11) . . ?
O18 Co2 N7 88.20(10) . . ?
N3 Co2 O4 87.09(10) . . ?
N3 Co2 N7 76.24(10) . . ?
N7 Co2 O4 94.65(10) . . ?
C33 O1 Co2 120.1(2) . . ?
Co2 O4 H4A 109.6 . . ?
Co2 O4 H4B 109.5 . . ?
H4A O4 H4B 104.3 . . ?
C13 O6 Co2 130.7(2) . 1_455 ?
C47 O7 H7 109.5 . . ?
C41 O10 H10 109.5 . . ?
Co2 O18 H18A 126.5 . . ?
Co2 O18 H18B 126.9 . . ?
H18A O18 H18B 104.5 . . ?
C6 N1 Co1 112.97(18) . . ?
C12 N1 Co1 128.0(2) . . ?
C12 N1 C6 118.7(2) . . ?
C14 N2 Co1 113.83(19) . . ?
C34 N2 Co1 126.24(19) . . ?
C34 N2 C14 119.4(2) . . ?
C15 N3 Co2 117.0(2) . . ?
C45 N3 Co2 124.4(2) . . ?
C45 N3 C15 118.5(3) . . ?
C4 N4 Co1 113.08(19) . . ?
C30 N4 Co1 126.7(2) . . ?
C30 N4 C4 119.2(2) . . ?
C27 N5 Co1 126.8(2) . . ?
C27 N5 C28 118.9(2) . . ?
C28 N5 Co1 114.33(19) . . ?
C1 N6 Co1 113.81(18) . . ?
C36 N6 Co1 126.93(19) . . ?
C36 N6 C1 119.3(2) . . ?
C19 N7 Co2 124.7(2) . . ?
C19 N7 C24 118.2(2) . . ?
C24 N7 Co2 117.01(19) . . ?
C8 N8 Co1 113.65(18) . . ?
C26 N8 Co1 128.0(2) . . ?
C26 N8 C8 118.4(2) . . ?
N6 C1 C14 114.0(2) . . ?
N6 C1 C46 121.3(3) . . ?
C46 C1 C14 124.7(3) . . ?
O13 C2 C10 118.2(3) . . ?
O20 C2 O13 123.5(3) . . ?
O20 C2 C10 118.3(3) . . ?
C18 C3 H3 120.2 . . ?
C18 C3 C34 119.6(3) . . ?
C34 C3 H3 120.2 . . ?
N4 C4 C28 113.9(2) . . ?
N4 C4 C38 120.9(3) . . ?
C38 C4 C28 125.2(3) . . ?
C35 C5 C37 119.4(3) . . ?
C35 C5 C47 120.7(3) . . ?
C37 C5 C47 119.9(3) . . ?
N1 C6 C8 114.7(2) . . ?
N1 C6 C40 121.3(3) . . ?
C40 C6 C8 124.0(3) . . ?
O8 C7 C39 118.3(3) . . ?
O22 C7 O8 126.1(3) . . ?
O22 C7 C39 115.6(3) . . ?
N8 C8 C6 114.4(2) . . ?
N8 C8 C29 121.2(3) . . ?
C29 C8 C6 124.5(3) . . ?
C27 C9 H9 120.2 . . ?
C39 C9 H9 120.2 . . ?
C39 C9 C27 119.6(3) . . ?
C22 C10 C2 119.4(3) . . ?
C42 C10 C2 122.5(3) . . ?
C42 C10 C22 118.0(3) . . ?
O2 C11 O12 126.2(3) . . ?
O2 C11 C25 119.9(3) . . ?
O12 C11 C25 113.8(3) . . ?
N1 C12 H12 119.0 . . ?
N1 C12 C43 122.0(3) . . ?
C43 C12 H12 119.0 . . ?
O6 C13 C18 115.4(3) . . ?
O14 C13 O6 127.9(3) . . ?
O14 C13 C18 116.7(3) . . ?
N2 C14 C1 113.9(2) . . ?
N2 C14 C20 121.2(3) . . ?
C20 C14 C1 124.8(3) . . ?
N3 C15 C24 114.3(3) . . ?
N3 C15 C37 121.9(3) . . ?
C37 C15 C24 123.7(3) . . ?
C28 C16 H16 120.0 . . ?
C28 C16 C39 119.9(3) . . ?
C39 C16 H16 120.0 . . ?
C21 C17 C29 118.1(3) . . ?
C21 C17 C33 124.4(3) . . ?
C29 C17 C33 117.5(3) . . ?
C3 C18 C13 121.0(3) . . ?
C3 C18 C20 119.1(3) . . ?
C20 C18 C13 119.9(3) . . ?
N7 C19 H19 118.5 . . ?
N7 C19 C42 122.9(3) . . ?
C42 C19 H19 118.5 . . ?
C14 C20 H20 120.4 . . ?
C18 C20 C14 119.1(3) . . ?
C18 C20 H20 120.4 . . ?
C17 C21 H21 120.3 . . ?
C17 C21 C26 119.5(3) . . ?
C26 C21 H21 120.3 . . ?
C10 C22 H22 120.2 . . ?
C24 C22 C10 119.5(3) . . ?
C24 C22 H22 120.2 . . ?
O16 C23 C31 114.4(3) . . ?
O24 C23 O16 127.3(3) . . ?
O24 C23 C31 118.3(3) . . ?
N7 C24 C15 115.0(2) . . ?
N7 C24 C22 122.0(3) . . ?
C22 C24 C15 123.0(3) . . ?
C44 C25 C11 122.6(3) . . ?
C44 C25 C46 118.8(3) . . ?
C46 C25 C11 118.6(3) . . ?
N8 C26 C21 122.3(3) . . ?
N8 C26 H26 118.9 . . ?
C21 C26 H26 118.9 . . ?
N5 C27 C9 122.0(3) . . ?
N5 C27 H27 119.0 . . ?
C9 C27 H27 119.0 . . ?
N5 C28 C4 113.7(2) . . ?
N5 C28 C16 121.3(3) . . ?
C16 C28 C4 125.0(3) . . ?
C8 C29 C17 120.6(3) . . ?
C8 C29 H29 119.7 . . ?
C17 C29 H29 119.7 . . ?
N4 C30 H30 118.9 . . ?
N4 C30 C48 122.1(3) . . ?
C48 C30 H30 118.9 . . ?
C40 C31 C23 120.2(3) . . ?
C43 C31 C23 121.2(3) . . ?
C43 C31 C40 118.6(3) . . ?
C38 C32 C41 119.3(3) . . ?
C48 C32 C38 118.8(3) . . ?
C48 C32 C41 121.9(3) . . ?
O1 C33 C17 117.1(3) . . ?
O15 C33 O1 127.2(3) . . ?
O15 C33 C17 115.7(3) . . ?
N2 C34 C3 121.3(3) . . ?
N2 C34 H34 119.4 . . ?
C3 C34 H34 119.4 . . ?
C5 C35 H35 120.7 . . ?
C45 C35 C5 118.6(3) . . ?
C45 C35 H35 120.7 . . ?
N6 C36 H36 119.1 . . ?
N6 C36 C44 121.8(3) . . ?
C44 C36 H36 119.1 . . ?
C5 C37 H37 120.5 . . ?
C15 C37 C5 118.9(3) . . ?
C15 C37 H37 120.5 . . ?
C4 C38 C32 119.6(3) . . ?
C4 C38 H38 120.2 . . ?
C32 C38 H38 120.2 . . ?
C9 C39 C7 122.8(3) . . ?
C9 C39 C16 118.3(3) . . ?
C16 C39 C7 118.8(3) . . ?
C6 C40 C31 119.9(3) . . ?
C6 C40 H40 120.0 . . ?
C31 C40 H40 120.0 . . ?
O10 C41 C32 112.7(3) . . ?
O25 C41 O10 126.4(3) . . ?
O25 C41 C32 120.9(3) . . ?
C10 C42 C19 119.2(3) . . ?
C10 C42 H42 120.4 . . ?
C19 C42 H42 120.4 . . ?
C12 C43 H43 120.3 . . ?
C31 C43 C12 119.4(3) . . ?
C31 C43 H43 120.3 . . ?
C25 C44 C36 119.4(3) . . ?
C25 C44 H44 120.3 . . ?
C36 C44 H44 120.3 . . ?
N3 C45 C35 122.7(3) . . ?
N3 C45 H45 118.7 . . ?
C35 C45 H45 118.7 . . ?
C1 C46 C25 119.4(3) . . ?
C1 C46 H46 120.3 . . ?
C25 C46 H46 120.3 . . ?
O7 C47 C5 113.2(3) . . ?
O9 C47 O7 124.0(4) . . ?
O9 C47 C5 122.7(3) . . ?
C30 C48 C32 119.0(3) . . ?
C30 C48 H48 120.5 . . ?
C32 C48 H48 120.5 . . ?
H3A O3 H3B 104.1 . . ?
H5A O5 H5B 104.5 . . ?
H11A O11 H11B 109.7 . . ?
H17A O17 H17B 104.5 . . ?
H19A O19 H19B 109.5 . . ?
H21A O21 H21B 104.5 . . ?
H23A O23 H23B 104.5 . . ?

loop_
_geom_bond_atom_site_label_1
_geom_bond_atom_site_label_2
_geom_bond_distance
_geom_bond_site_symmetry_2
_geom_bond_publ_flag
Co1 N1 1.957(2) . ?
Co1 N2 1.931(2) . ?
Co1 N4 1.947(2) . ?
Co1 N5 1.929(2) . ?
Co1 N6 1.926(2) . ?
Co1 N8 1.937(2) . ?
Co2 O1 2.072(2) . ?
Co2 O4 2.157(2) . ?
Co2 O6 2.091(2) 1_655 ?
Co2 O18 2.119(3) . ?
Co2 N3 2.121(3) . ?
Co2 N7 2.122(2) . ?
O1 C33 1.258(4) . ?
O2 C11 1.206(4) . ?
O4 H4A 0.8535 . ?
O4 H4B 0.8539 . ?
O6 C13 1.258(4) . ?
O7 H7 0.8400 . ?
O7 C47 1.304(4) . ?
O8 C7 1.263(4) . ?
O9 C47 1.199(5) . ?
O10 H10 0.8400 . ?
O10 C41 1.302(4) . ?
O12 C11 1.279(4) . ?
O13 C2 1.251(4) . ?
O14 C13 1.243(4) . ?
O15 C33 1.222(4) . ?
O16 C23 1.274(4) . ?
O18 H18A 0.8498 . ?
O18 H18B 0.8497 . ?
O20 C2 1.229(4) . ?
O22 C7 1.230(4) . ?
O24 C23 1.224(4) . ?
O25 C41 1.199(4) . ?
N1 C6 1.359(4) . ?
N1 C12 1.341(4) . ?
N2 C14 1.352(3) . ?
N2 C34 1.340(4) . ?
N3 C15 1.355(4) . ?
N3 C45 1.339(4) . ?
N4 C4 1.362(4) . ?
N4 C30 1.337(4) . ?
N5 C27 1.342(4) . ?
N5 C28 1.362(4) . ?
N6 C1 1.364(4) . ?
N6 C36 1.338(4) . ?
N7 C19 1.334(4) . ?
N7 C24 1.345(4) . ?
N8 C8 1.367(3) . ?
N8 C26 1.339(4) . ?
C1 C14 1.457(4) . ?
C1 C46 1.374(4) . ?
C2 C10 1.522(4) . ?
C3 H3 0.9500 . ?
C3 C18 1.374(4) . ?
C3 C34 1.385(4) . ?
C4 C28 1.471(4) . ?
C4 C38 1.378(4) . ?
C5 C35 1.380(5) . ?
C5 C37 1.388(4) . ?
C5 C47 1.498(5) . ?
C6 C8 1.463(4) . ?
C6 C40 1.380(4) . ?
C7 C39 1.529(4) . ?
C8 C29 1.371(4) . ?
C9 H9 0.9500 . ?
C9 C27 1.386(4) . ?
C9 C39 1.383(4) . ?
C10 C22 1.391(4) . ?
C10 C42 1.380(4) . ?
C11 C25 1.509(4) . ?
C12 H12 0.9500 . ?
C12 C43 1.388(4) . ?
C13 C18 1.525(4) . ?
C14 C20 1.387(4) . ?
C15 C24 1.487(4) . ?
C15 C37 1.374(4) . ?
C16 H16 0.9500 . ?
C16 C28 1.380(4) . ?
C16 C39 1.390(4) . ?
C17 C21 1.371(4) . ?
C17 C29 1.388(4) . ?
C17 C33 1.522(4) . ?
C18 C20 1.382(4) . ?
C19 H19 0.9500 . ?
C19 C42 1.382(4) . ?
C20 H20 0.9500 . ?
C21 H21 0.9500 . ?
C21 C26 1.394(4) . ?
C22 H22 0.9500 . ?
C22 C24 1.384(4) . ?
C23 C31 1.521(4) . ?
C25 C44 1.382(4) . ?
C25 C46 1.391(4) . ?
C26 H26 0.9500 . ?
C27 H27 0.9500 . ?
C29 H29 0.9500 . ?
C30 H30 0.9500 . ?
C30 C48 1.380(4) . ?
C31 C40 1.383(4) . ?
C31 C43 1.376(4) . ?
C32 C38 1.388(4) . ?
C32 C41 1.514(4) . ?
C32 C48 1.385(4) . ?
C34 H34 0.9500 . ?
C35 H35 0.9500 . ?
C35 C45 1.379(5) . ?
C36 H36 0.9500 . ?
C36 C44 1.383(4) . ?
C37 H37 0.9500 . ?
C38 H38 0.9500 . ?
C40 H40 0.9500 . ?
C42 H42 0.9500 . ?
C43 H43 0.9500 . ?
C44 H44 0.9500 . ?
C45 H45 0.9500 . ?
C46 H46 0.9500 . ?
C48 H48 0.9500 . ?
O3 H3A 0.8468 . ?
O3 H3B 0.8174 . ?
O5 H5A 0.8500 . ?
O5 H5B 0.8497 . ?
O11 H11A 0.8558 . ?
O11 H11B 0.8500 . ?
O17 H17A 0.8500 . ?
O17 H17B 0.8501 . ?
O19 H19A 0.8500 . ?
O19 H19B 0.8505 . ?
O21 H21A 0.8500 . ?
O21 H21B 0.8499 . ?
O23 H23A 0.8499 . ?
O23 H23B 0.8501 . ?

loop_
_geom_torsion_atom_site_label_1
_geom_torsion_atom_site_label_2
_geom_torsion_atom_site_label_3
_geom_torsion_atom_site_label_4
_geom_torsion
_geom_torsion_site_symmetry_1
_geom_torsion_site_symmetry_2
_geom_torsion_site_symmetry_3
_geom_torsion_site_symmetry_4
_geom_torsion_publ_flag
Co1 N1 C6 C8 -8.2(3) . . . . ?
Co1 N1 C6 C40 172.5(2) . . . . ?
Co1 N1 C12 C43 -171.7(2) . . . . ?
Co1 N2 C14 C1 -10.8(3) . . . . ?
Co1 N2 C14 C20 167.3(2) . . . . ?
Co1 N2 C34 C3 -167.1(2) . . . . ?
Co1 N4 C4 C28 -13.7(3) . . . . ?
Co1 N4 C4 C38 163.8(2) . . . . ?
Co1 N4 C30 C48 -162.7(2) . . . . ?
Co1 N5 C27 C9 176.6(2) . . . . ?
Co1 N5 C28 C4 2.5(3) . . . . ?
Co1 N5 C28 C16 -176.5(2) . . . . ?
Co1 N6 C1 C14 -1.6(3) . . . . ?
Co1 N6 C1 C46 178.8(2) . . . . ?
Co1 N6 C36 C44 -179.7(2) . . . . ?
Co1 N8 C8 C6 3.6(3) . . . . ?
Co1 N8 C8 C29 -177.4(2) . . . . ?
Co1 N8 C26 C21 179.3(2) . . . . ?
Co2 O1 C33 O15 -12.3(5) . . . . ?
Co2 O1 C33 C17 167.2(2) . . . . ?
Co2 O6 C13 O14 3.9(6) 1_455 . . . ?
Co2 O6 C13 C18 -176.9(2) 1_455 . . . ?
Co2 N3 C15 C24 -6.4(4) . . . . ?
Co2 N3 C15 C37 174.1(3) . . . . ?
Co2 N3 C45 C35 -174.5(3) . . . . ?
Co2 N7 C19 C42 -173.9(2) . . . . ?
Co2 N7 C24 C15 -4.4(3) . . . . ?
Co2 N7 C24 C22 175.0(2) . . . . ?
O2 C11 C25 C44 -179.1(4) . . . . ?
O2 C11 C25 C46 0.6(5) . . . . ?
O6 C13 C18 C3 172.7(3) . . . . ?
O6 C13 C18 C20 -8.2(5) . . . . ?
O8 C7 C39 C9 -26.0(5) . . . . ?
O8 C7 C39 C16 156.5(3) . . . . ?
O12 C11 C25 C44 2.6(5) . . . . ?
O12 C11 C25 C46 -177.7(3) . . . . ?
O13 C2 C10 C22 168.5(3) . . . . ?
O13 C2 C10 C42 -11.5(5) . . . . ?
O14 C13 C18 C3 -8.0(5) . . . . ?
O14 C13 C18 C20 171.1(3) . . . . ?
O16 C23 C31 C40 -4.7(4) . . . . ?
O16 C23 C31 C43 173.8(3) . . . . ?
O20 C2 C10 C22 -11.5(5) . . . . ?
O20 C2 C10 C42 168.5(3) . . . . ?
O22 C7 C39 C9 153.6(4) . . . . ?
O22 C7 C39 C16 -23.9(5) . . . . ?
O24 C23 C31 C40 175.0(3) . . . . ?
O24 C23 C31 C43 -6.5(5) . . . . ?
N1 C6 C8 N8 3.1(4) . . . . ?
N1 C6 C8 C29 -175.8(3) . . . . ?
N1 C6 C40 C31 1.1(5) . . . . ?
N1 C12 C43 C31 -0.8(5) . . . . ?
N2 C14 C20 C18 1.1(5) . . . . ?
N3 C15 C24 N7 7.1(4) . . . . ?
N3 C15 C24 C22 -172.3(3) . . . . ?
N3 C15 C37 C5 0.4(5) . . . . ?
N4 C4 C28 N5 7.5(4) . . . . ?
N4 C4 C28 C16 -173.6(3) . . . . ?
N4 C4 C38 C32 1.2(5) . . . . ?
N4 C30 C48 C32 0.0(5) . . . . ?
N6 C1 C14 N2 8.2(4) . . . . ?
N6 C1 C14 C20 -169.8(3) . . . . ?
N6 C1 C46 C25 0.7(5) . . . . ?
N6 C36 C44 C25 1.0(5) . . . . ?
N7 C19 C42 C10 -1.6(5) . . . . ?
N8 C8 C29 C17 -2.2(5) . . . . ?
C1 N6 C36 C44 0.4(5) . . . . ?
C1 C14 C20 C18 179.0(3) . . . . ?
C2 C10 C22 C24 -178.2(3) . . . . ?
C2 C10 C42 C19 179.0(3) . . . . ?
C3 C18 C20 C14 3.7(5) . . . . ?
C4 N4 C30 C48 4.7(5) . . . . ?
C5 C35 C45 N3 1.2(6) . . . . ?
C6 N1 C12 C43 1.8(4) . . . . ?
C6 C8 C29 C17 176.7(3) . . . . ?
C8 N8 C26 C21 -0.1(4) . . . . ?
C8 C6 C40 C31 -178.1(3) . . . . ?
C10 C22 C24 N7 -0.1(5) . . . . ?
C10 C22 C24 C15 179.3(3) . . . . ?
C11 C25 C44 C36 178.2(3) . . . . ?
C11 C25 C46 C1 -179.0(3) . . . . ?
C12 N1 C6 C8 177.3(3) . . . . ?
C12 N1 C6 C40 -2.0(4) . . . . ?
C13 C18 C20 C14 -175.4(3) . . . . ?
C14 N2 C34 C3 4.2(5) . . . . ?
C14 C1 C46 C25 -178.8(3) . . . . ?
C15 N3 C45 C35 0.7(5) . . . . ?
C17 C21 C26 N8 -1.8(5) . . . . ?
C18 C3 C34 N2 0.7(5) . . . . ?
C19 N7 C24 C15 178.1(3) . . . . ?
C19 N7 C24 C22 -2.5(4) . . . . ?
C21 C17 C29 C8 0.2(5) . . . . ?
C21 C17 C33 O1 -2.6(5) . . . . ?
C21 C17 C33 O15 177.0(3) . . . . ?
C22 C10 C42 C19 -1.0(5) . . . . ?
C23 C31 C40 C6 178.5(3) . . . . ?
C23 C31 C43 C12 -178.6(3) . . . . ?
C24 N7 C19 C42 3.3(5) . . . . ?
C24 C15 C37 C5 -179.0(3) . . . . ?
C26 N8 C8 C6 -176.9(3) . . . . ?
C26 N8 C8 C29 2.1(4) . . . . ?
C27 N5 C28 C4 -179.8(3) . . . . ?
C27 N5 C28 C16 1.3(4) . . . . ?
C27 C9 C39 C7 -176.9(3) . . . . ?
C27 C9 C39 C16 0.7(5) . . . . ?
C28 N5 C27 C9 -0.8(5) . . . . ?
C28 C4 C38 C32 178.4(3) . . . . ?
C28 C16 C39 C7 177.4(3) . . . . ?
C28 C16 C39 C9 -0.2(5) . . . . ?
C29 C17 C21 C26 1.7(5) . . . . ?
C29 C17 C33 O1 177.7(3) . . . . ?
C29 C17 C33 O15 -2.8(5) . . . . ?
C30 N4 C4 C28 177.2(3) . . . . ?
C30 N4 C4 C38 -5.3(4) . . . . ?
C33 C17 C21 C26 -178.1(3) . . . . ?
C33 C17 C29 C8 -180.0(3) . . . . ?
C34 N2 C14 C1 176.8(3) . . . . ?
C34 N2 C14 C20 -5.1(4) . . . . ?
C34 C3 C18 C13 174.5(3) . . . . ?
C34 C3 C18 C20 -4.6(5) . . . . ?
C35 C5 C37 C15 1.5(5) . . . . ?
C35 C5 C47 O7 13.1(5) . . . . ?
C35 C5 C47 O9 -164.1(5) . . . . ?
C36 N6 C1 C14 178.3(3) . . . . ?
C36 N6 C1 C46 -1.2(4) . . . . ?
C37 C5 C35 C45 -2.3(6) . . . . ?
C37 C5 C47 O7 -168.5(4) . . . . ?
C37 C5 C47 O9 14.3(6) . . . . ?
C37 C15 C24 N7 -173.4(3) . . . . ?
C37 C15 C24 C22 7.1(5) . . . . ?
C38 C4 C28 N5 -169.9(3) . . . . ?
C38 C4 C28 C16 9.0(5) . . . . ?
C38 C32 C41 O10 -176.8(3) . . . . ?
C38 C32 C41 O25 4.0(5) . . . . ?
C38 C32 C48 C30 -4.1(5) . . . . ?
C39 C9 C27 N5 -0.2(5) . . . . ?
C39 C16 C28 N5 -0.8(5) . . . . ?
C39 C16 C28 C4 -179.6(3) . . . . ?
C40 C6 C8 N8 -177.6(3) . . . . ?
C40 C6 C8 C29 3.4(5) . . . . ?
C40 C31 C43 C12 -0.1(5) . . . . ?
C41 C32 C38 C4 -173.6(3) . . . . ?
C41 C32 C48 C30 172.9(3) . . . . ?
C42 C10 C22 C24 1.8(4) . . . . ?
C43 C31 C40 C6 -0.1(5) . . . . ?
C44 C25 C46 C1 0.7(5) . . . . ?
C45 N3 C15 C24 178.0(3) . . . . ?
C45 N3 C15 C37 -1.5(5) . . . . ?
C46 C1 C14 N2 -172.3(3) . . . . ?
C46 C1 C14 C20 9.7(5) . . . . ?
C46 C25 C44 C36 -1.5(5) . . . . ?
C47 C5 C35 C45 176.1(4) . . . . ?
C47 C5 C37 C15 -176.9(3) . . . . ?
C48 C32 C38 C4 3.5(5) . . . . ?
C48 C32 C41 O10 6.3(5) . . . . ?
C48 C32 C41 O25 -172.9(3) . . . . ?
